data_2003201
loop_
_publ_author_name
'Cross, Ronald J.'
'Kennedy, Alan R.'
'Muir, Kenneth W.'

_publ_section_title
;
 trans-Bromo(o-tolyl)bis(triphenylphosphine)palladium(II)
 from Crystals With and Without Stacking Faults
;
_journal_coeditor_code HA1125
_journal_issue 2
_journal_name_full 'Acta Crystallographica Section C'
_journal_page_first 208
_journal_page_last 210
_journal_paper_doi 10.1107/S0108270194009042
_journal_volume 51
_journal_year 1995
_chemical_formula_sum 'C43 H37 Br P2 Pd'
_chemical_formula_weight 802.04
_chemical_melting_point 478
_chemical_name_systematic
;
 trans-bromo-ortho-tolyl-bis(triphenylphosphine)palladium(II)
;
_space_group_IT_number 2
_symmetry_cell_setting triclinic
_symmetry_space_group_name_Hall '-P 1'
_symmetry_space_group_name_H-M 'P -1'
_atom_sites_solution_hydrogens geom
_atom_sites_solution_primary heavy
_atom_sites_solution_secondary difmap
_cell_angle_alpha 95.200(8)
_cell_angle_beta 92.094(9)
_cell_angle_gamma 105.191(8)
_cell_formula_units_Z 2
_cell_length_a 11.061(1)
_cell_length_b 12.171(1)
_cell_length_c 14.334(2)
_cell_measurement_reflns_used 25
_cell_measurement_temperature 298
_cell_measurement_theta_max 22.5
_cell_measurement_theta_min 11.7
_cell_volume 1851.0(4)
_computing_cell_refinement CAD4
_computing_data_collection 'CAD4 (Enraf-Nonius, 1992)'
_computing_data_reduction 'MolEN (Fair, 1990)'
_computing_molecular_graphics 'CAMERON (Pierce & Watkin, 1994)'
_computing_publication_material GX
_computing_structure_refinement GX
_computing_structure_solution 'GX (Mallinson & Muir, 1985)'
_diffrn_ambient_temperature 298
_diffrn_measurement_device 'Enraf-Nonius CAD4'
_diffrn_measurement_method \w-2\q
_diffrn_radiation_monochromator C
_diffrn_radiation_type MoK\a
_diffrn_radiation_wavelength 0.71073
_diffrn_reflns_av_R_equivalents 0.029
_diffrn_reflns_limit_h_max 14
_diffrn_reflns_limit_h_min -14
_diffrn_reflns_limit_k_max 16
_diffrn_reflns_limit_k_min 0
_diffrn_reflns_limit_l_max 19
_diffrn_reflns_limit_l_min -19
_diffrn_reflns_number 9777
_diffrn_reflns_theta_max 28.5
_diffrn_reflns_theta_min 2.3
_diffrn_standards_decay_% -0.8
_diffrn_standards_interval_time 120
_diffrn_standards_number 3
_exptl_absorpt_coefficient_mu 1.68
_exptl_absorpt_correction_T_max 1.00
_exptl_absorpt_correction_T_min 0.91
_exptl_absorpt_correction_type empirical
_exptl_crystal_colour colourless
_exptl_crystal_density_diffrn 1.439
_exptl_crystal_description needle
_exptl_crystal_F_000 812
_exptl_crystal_size_max 0.30
_exptl_crystal_size_mid 0.10
_exptl_crystal_size_min 0.05
_refine_diff_density_max 0.64
_refine_diff_density_min -1.08
_refine_ls_extinction_method none
_refine_ls_goodness_of_fit_obs 1.7
_refine_ls_hydrogen_treatment noref
_refine_ls_matrix_type full
_refine_ls_number_parameters 424
_refine_ls_number_reflns 4093
_refine_ls_R_factor_obs .051
_refine_ls_shift/esd_max 0.02
_refine_ls_shift/esd_mean 0.002
_refine_ls_structure_factor_coef F
_refine_ls_weighting_details 'w = 1/[\s^2^(F) + 0.00023F^2^]'
_refine_ls_weighting_scheme calc
_refine_ls_wR_factor_obs .054
_reflns_number_observed 4093
_reflns_number_total 9347
_reflns_observed_criterion I>3.0\s(I)
_cod_database_code 2003201

loop_
_symmetry_equiv_pos_as_xyz
x,y,z
-x,-y,-z

loop_
_atom_site_aniso_label
_atom_site_aniso_U_11
_atom_site_aniso_U_12
_atom_site_aniso_U_13
_atom_site_aniso_U_22
_atom_site_aniso_U_23
_atom_site_aniso_U_33
Pd(1) 0.0299(3) 0.0082(3) 0.0069(3) 0.0255(3) 0.0099(3) 0.0420(4)
Br(1) 0.0597(7) 0.0251(6) 0.0305(7) 0.0644(7) 0.0334(7) 0.1265(10)
P(1) 0.037(1) 0.009(1) 0.008(1) 0.030(1) 0.010(1) 0.040(1)
P(2) 0.037(1) 0.010(1) 0.005(1) 0.030(1) 0.010(1) 0.039(1)
C(1) 0.044(5) 0.012(4) 0.002(5) 0.039(5) 0.015(4) 0.058(6)
C(2) 0.044(5) 0.010(4) 0.006(5) 0.038(5) 0.021(5) 0.088(8)
C(3) 0.058(7) 0.021(5) 0.028(6) 0.060(6) 0.025(6) 0.107(9)
C(4) 0.061(8) 0.028(7) 0.011(8) 0.088(9) 0.018(9) 0.143(13)
C(5) 0.10(1) 0.01(1) -0.05(1) 0.08(1) 0.01(1) 0.11(1)
C(6) 0.037(5) 0.006(4) -0.008(5) 0.053(6) 0.022(6) 0.110(9)
C(7) 0.060(6) 0.020(5) 0.026(6) 0.058(6) 0.015(5) 0.090(8)
C(11) 0.039(4) 0.016(4) 0.008(4) 0.040(4) 0.013(4) 0.038(5)
C(12) 0.063(6) 0.016(5) -0.009(5) 0.055(6) 0.004(5) 0.061(6)
C(13) 0.061(7) 0.008(6) -0.022(5) 0.104(9) 0.014(6) 0.053(6)
C(14) 0.055(6) 0.046(7) 0.000(5) 0.119(10) 0.020(6) 0.053(6)
C(15) 0.075(7) 0.058(6) 0.020(6) 0.087(8) 0.022(6) 0.064(7)
C(16) 0.052(5) 0.028(4) 0.005(4) 0.061(6) 0.008(4) 0.049(5)
C(21) 0.048(5) 0.014(4) 0.016(4) 0.026(4) 0.007(4) 0.048(5)
C(22) 0.067(6) 0.023(4) 0.017(5) 0.046(5) 0.013(4) 0.053(6)
C(23) 0.104(9) 0.034(6) 0.036(6) 0.064(6) 0.027(5) 0.058(6)
C(24) 0.087(8) 0.023(6) 0.062(7) 0.053(6) 0.020(6) 0.084(8)
C(25) 0.053(6) 0.015(4) 0.034(6) 0.046(5) 0.010(5) 0.104(8)
C(26) 0.047(5) 0.014(4) 0.019(5) 0.046(5) 0.011(4) 0.070(6)
C(31) 0.038(4) 0.012(3) 0.003(3) 0.036(4) 0.006(3) 0.035(4)
C(32) 0.056(5) 0.014(4) 0.006(4) 0.035(4) 0.007(4) 0.044(5)
C(33) 0.059(6) 0.009(4) -0.001(5) 0.044(5) 0.000(5) 0.067(6)
C(34) 0.073(7) 0.024(5) -0.006(5) 0.066(6) -0.010(5) 0.040(5)
C(35) 0.072(6) 0.021(5) 0.015(5) 0.067(6) 0.015(5) 0.053(6)
C(36) 0.050(5) 0.008(4) 0.005(4) 0.046(5) 0.006(4) 0.040(5)
C(41) 0.039(4) 0.013(3) 0.004(4) 0.033(4) 0.007(4) 0.043(5)
C(42) 0.051(5) 0.009(4) 0.013(4) 0.041(5) 0.007(4) 0.048(5)
C(43) 0.048(5) -0.004(4) 0.018(4) 0.054(5) 0.001(4) 0.059(6)
C(44) 0.044(5) 0.004(5) -0.003(5) 0.065(6) -0.008(5) 0.071(7)
C(45) 0.062(6) 0.017(6) -0.018(5) 0.086(7) 0.007(5) 0.051(6)
C(46) 0.048(5) 0.004(4) 0.001(4) 0.059(6) 0.023(5) 0.057(6)
C(51) 0.038(4) 0.012(3) 0.010(4) 0.038(4) 0.016(4) 0.038(5)
C(52) 0.053(5) 0.013(4) 0.008(4) 0.042(5) 0.009(4) 0.058(6)
C(53) 0.090(8) 0.042(6) 0.019(6) 0.060(6) 0.008(5) 0.057(6)
C(54) 0.070(7) 0.046(6) 0.036(6) 0.072(7) 0.034(6) 0.077(7)
C(55) 0.048(6) 0.030(5) 0.006(5) 0.067(6) 0.025(6) 0.088(8)
C(56) 0.054(6) 0.019(4) -0.002(5) 0.048(5) 0.007(4) 0.061(6)
C(61) 0.044(5) 0.016(4) 0.007(4) 0.045(5) 0.008(4) 0.030(4)
C(62) 0.098(8) 0.046(5) 0.029(5) 0.058(6) 0.024(5) 0.060(6)
C(63) 0.15(1) 0.07(1) 0.05(1) 0.09(1) 0.04(1) 0.06(1)
C(64) 0.090(8) 0.060(7) 0.025(5) 0.119(9) 0.031(6) 0.042(6)
C(65) 0.065(6) 0.031(5) 0.006(5) 0.079(7) -0.006(5) 0.046(6)
C(66) 0.053(5) 0.015(4) 0.007(4) 0.043(5) 0.001(4) 0.050(6)

loop_
_atom_site_label
_atom_site_type_symbol
_atom_site_fract_x
_atom_site_fract_y
_atom_site_fract_z
_atom_site_U_iso_or_equiv
_atom_site_thermal_displace_type
Pd(1) Pd -0.18522(6) 0.04221(5) 0.22486(5) 0.033 Uani
Br(1) Br 0.04025(10) 0.06242(9) 0.18914(9) 0.084 Uani
P(1) P -0.21766(18) -0.14797(16) 0.25299(14) 0.036 Uani
P(2) P -0.15958(18) 0.23427(16) 0.20676(14) 0.036 Uani
C(1) C -0.3696(7) 0.0188(6) 0.2313(6) 0.047 Uani
C(2) C -0.4289(8) 0.0379(7) 0.3111(8) 0.058 Uani
C(3) C -0.5628(10) 0.0231(8) 0.3081(9) 0.076 Uani
C(4) C -0.6267(11) -0.0115(11) 0.2231(12) 0.099 Uani
C(5) C -0.5717(13) -0.0353(10) 0.1434(10) 0.103 Uani
C(6) C -0.4433(8) -0.0183(7) 0.1461(8) 0.068 Uani
C(7) C -0.3594(9) 0.0752(8) 0.3996(7) 0.070 Uani
C(11) C -0.0832(7) -0.1794(6) 0.3108(5) 0.039 Uani
C(12) C -0.0028(9) -0.0962(7) 0.3719(6) 0.061 Uani
C(13) C 0.0948(9) -0.1211(10) 0.4205(7) 0.076 Uani
C(14) C 0.1151(9) -0.2243(11) 0.4097(7) 0.076 Uani
C(15) C 0.0377(10) -0.3070(9) 0.3506(7) 0.073 Uani
C(16) C -0.0622(8) -0.2871(7) 0.3003(6) 0.054 Uani
C(21) C -0.3431(7) -0.2093(6) 0.3286(5) 0.041 Uani
C(22) C -0.3164(8) -0.2211(7) 0.4207(6) 0.056 Uani
C(23) C -0.4123(11) -0.2619(8) 0.4798(6) 0.076 Uani
C(24) C -0.5330(11) -0.2888(8) 0.4457(8) 0.075 Uani
C(25) C -0.5627(8) -0.2781(7) 0.3546(8) 0.069 Uani
C(26) C -0.4661(8) -0.2365(7) 0.2952(6) 0.055 Uani
C(31) C -0.2534(6) -0.2406(6) 0.1438(5) 0.037 Uani
C(32) C -0.3214(7) -0.3556(6) 0.1399(6) 0.046 Uani
C(33) C -0.3477(8) -0.4217(7) 0.0549(7) 0.059 Uani
C(34) C -0.3115(9) -0.3759(8) -0.0261(6) 0.062 Uani
C(35) C -0.2449(9) -0.2642(8) -0.0237(6) 0.065 Uani
C(36) C -0.2160(7) -0.1963(7) 0.0611(6) 0.047 Uani
C(41) C -0.0116(7) 0.3166(6) 0.2688(5) 0.039 Uani
C(42) C 0.0822(8) 0.3902(6) 0.2274(6) 0.048 Uani
C(43) C 0.1919(8) 0.4461(7) 0.2783(7) 0.057 Uani
C(44) C 0.2088(8) 0.4347(8) 0.3708(7) 0.063 Uani
C(45) C 0.1152(9) 0.3607(9) 0.4133(6) 0.069 Uani
C(46) C 0.0059(8) 0.3005(7) 0.3618(6) 0.057 Uani
C(51) C -0.2734(7) 0.3096(6) 0.2498(5) 0.038 Uani
C(52) C -0.2425(8) 0.4007(7) 0.3207(6) 0.052 Uani
C(53) C -0.3321(10) 0.4546(8) 0.3489(6) 0.069 Uani
C(54) C -0.4509(9) 0.4197(9) 0.3100(7) 0.072 Uani
C(55) C -0.4836(8) 0.3318(8) 0.2404(7) 0.068 Uani
C(56) C -0.3955(8) 0.2766(7) 0.2100(6) 0.055 Uani
C(61) C -0.1465(7) 0.2684(6) 0.0860(5) 0.040 Uani
C(62) C -0.1637(9) 0.3702(7) 0.0603(6) 0.071 Uani
C(63) C -0.1502(11) 0.3965(9) -0.0323(7) 0.097 Uani
C(64) C -0.1239(10) 0.3191(10) -0.0987(6) 0.083 Uani
C(65) C -0.1056(8) 0.2195(8) -0.0740(6) 0.064 Uani
C(66) C -0.1173(7) 0.1939(7) 0.0189(6) 0.050 Uani
H(3) H -0.60471 0.03586 0.36397 0.090 Uiso
H(4) H -0.71512 -0.01773 0.21878 0.120 Uiso
H(5) H -0.62203 -0.06411 0.08596 0.128 Uiso
H(6) H -0.40337 -0.03023 0.08911 0.085 Uiso
H(71) H -0.30099 0.03106 0.41050 0.083 Uiso
H(72) H -0.41425 0.07043 0.45040 0.083 Uiso
H(73) H -0.31430 0.15430 0.40023 0.083 Uiso
H(12) H -0.01656 -0.02141 0.38089 0.073 Uiso
H(13) H 0.15020 -0.06234 0.46296 0.094 Uiso
H(14) H 0.18423 -0.23972 0.44368 0.093 Uiso
H(15) H 0.05182 -0.38177 0.34371 0.087 Uiso
H(16) H -0.11685 -0.34658 0.25796 0.070 Uiso
H(22) H -0.23025 -0.20365 0.44384 0.069 Uiso
H(23) H -0.39251 -0.26829 0.54451 0.090 Uiso
H(24) H -0.59826 -0.31868 0.48618 0.089 Uiso
H(25) H -0.64889 -0.29681 0.33137 0.086 Uiso
H(26) H -0.48547 -0.22736 0.23101 0.068 Uiso
H(32) H -0.34844 -0.38743 0.19690 0.058 Uiso
H(33) H -0.39246 -0.50110 0.05221 0.074 Uiso
H(34) H -0.33311 -0.42256 -0.08510 0.075 Uiso
H(35) H -0.21825 -0.23318 -0.08106 0.080 Uiso
H(36) H -0.16854 -0.11774 0.06324 0.059 Uiso
H(42) H 0.07170 0.40078 0.16232 0.060 Uiso
H(43) H 0.25751 0.49608 0.24819 0.071 Uiso
H(44) H 0.28523 0.47585 0.40603 0.078 Uiso
H(45) H 0.12548 0.35232 0.47886 0.081 Uiso
H(46) H -0.05755 0.24655 0.39038 0.069 Uiso
H(52) H -0.15868 0.42532 0.34928 0.068 Uiso
H(53) H -0.31067 0.51808 0.39688 0.087 Uiso
H(54) H -0.51327 0.45640 0.33146 0.082 Uiso
H(55) H -0.56754 0.30879 0.21194 0.084 Uiso
H(56) H -0.41906 0.21377 0.16150 0.071 Uiso
H(62) H -0.18527 0.42242 0.10686 0.082 Uiso
H(63) H -0.15751 0.46916 -0.04919 0.110 Uiso
H(64) H -0.11916 0.33518 -0.16301 0.093 Uiso
H(65) H -0.08681 0.16579 -0.12071 0.079 Uiso
H(66) H -0.10285 0.12401 0.03681 0.061 Uiso

loop_
_atom_type_symbol
_atom_type_scat_source
Pd 'International Tables for X-ray Crystallography (1974, Vol IV, Tables 2.2B and 2.3.1)'
Br 'International Tables for X-ray Crystallography (1974, Vol IV, Tables 2.2B and 2.3.1)'
B 'International Tables for X-ray Crystallography (1974, Vol IV, Tables 2.2B and 2.3.1)'
C 'International Tables for X-ray Crystallography (1974, Vol IV, Tables 2.2B and 2.3.1)'
H 'International Tables for X-ray Crystallography (1974, Vol IV, Tables 2.2B and 2.3.1)'

loop_
_geom_angle_atom_site_label_1
_geom_angle_atom_site_label_2
_geom_angle_atom_site_label_3
_geom_angle_site_symmetry_1
_geom_angle_site_symmetry_2
_geom_angle_site_symmetry_3
_geom_angle
_geom_angle_publ_flag
Br(1) Pd(1) P(1) . . . 92.90(10) yes
Br(1) Pd(1) P(2) . . . 89.90(10) yes
Br(1) Pd(1) C(1) . . . 170.9(3) yes
P(1) Pd(1) P(2) . . . 175.90(10) yes
P(1) Pd(1) C(1) . . . 87.2(3) yes
P(2) Pd(1) C(1) . . . 90.6(3) yes
Pd(1) P(1) C(11) . . . 114.1(3) yes
Pd(1) P(1) C(21) . . . 118.6(3) yes
Pd(1) P(1) C(31) . . . 110.5(3) yes
C(11) P(1) C(21) . . . 101.3(4) yes
C(11) P(1) C(31) . . . 106.4(4) yes
C(21) P(1) C(31) . . . 104.8(4) yes
Pd(1) P(2) C(41) . . . 108.4(3) yes
Pd(1) P(2) C(51) . . . 121.2(3) yes
Pd(1) P(2) C(61) . . . 114.3(3) yes
C(41) P(2) C(51) . . . 103.5(4) yes
C(41) P(2) C(61) . . . 105.3(4) yes
C(51) P(2) C(61) . . . 102.6(4) yes
Pd(1) C(1) C(2) . . . 125.0(7) yes
Pd(1) C(1) C(6) . . . 116.6(7) yes
C(2) C(1) C(6) . . . 118.4(9) yes
C(1) C(2) C(3) . . . 121.1(10) no
C(1) C(2) C(7) . . . 121.0(8) no
C(3) C(2) C(7) . . . 117.9(10) no
C(2) C(3) C(4) . . . 116.9(11) no
C(3) C(4) C(5) . . . 123.5(12) no
C(4) C(5) C(6) . . . 119.2(12) no
C(1) C(6) C(5) . . . 120.8(11) no
P(1) C(11) C(12) . . . 119.6(6) no
P(1) C(11) C(16) . . . 122.3(7) no
C(12) C(11) C(16) . . . 117.9(8) no
C(11) C(12) C(13) . . . 120.1(9) no
C(12) C(13) C(14) . . . 121.8(10) no
C(13) C(14) C(15) . . . 119.2(9) no
C(14) C(15) C(16) . . . 121.5(9) no
C(11) C(16) C(15) . . . 119.4(9) no
P(1) C(21) C(22) . . . 120.9(7) no
P(1) C(21) C(26) . . . 120.1(6) no
C(22) C(21) C(26) . . . 118.9(8) no
C(21) C(22) C(23) . . . 121.0(9) no
C(22) C(23) C(24) . . . 119.4(9) no
C(23) C(24) C(25) . . . 121.1(9) no
C(24) C(25) C(26) . . . 119.5(9) no
C(21) C(26) C(25) . . . 120.1(9) no
P(1) C(31) C(32) . . . 122.1(6) no
P(1) C(31) C(36) . . . 119.4(6) no
C(32) C(31) C(36) . . . 118.5(7) no
C(31) C(32) C(33) . . . 119.7(8) no
C(32) C(33) C(34) . . . 120.8(8) no
C(33) C(34) C(35) . . . 120.2(8) no
C(34) C(35) C(36) . . . 120.0(8) no
C(31) C(36) C(35) . . . 120.7(8) no
P(2) C(41) C(42) . . . 123.8(6) no
P(2) C(41) C(46) . . . 117.1(6) no
C(42) C(41) C(46) . . . 119.1(8) no
C(41) C(42) C(43) . . . 120.0(8) no
C(42) C(43) C(44) . . . 121.6(8) no
C(43) C(44) C(45) . . . 118.9(9) no
C(44) C(45) C(46) . . . 119.9(9) no
C(41) C(46) C(45) . . . 120.3(8) no
P(2) C(51) C(52) . . . 122.8(6) no
P(2) C(51) C(56) . . . 119.3(7) no
C(52) C(51) C(56) . . . 117.9(7) no
C(51) C(52) C(53) . . . 119.9(8) no
C(52) C(53) C(54) . . . 121.1(9) no
C(53) C(54) C(55) . . . 120.4(9) no
C(54) C(55) C(56) . . . 119.9(9) no
C(51) C(56) C(55) . . . 120.9(9) no
P(2) C(61) C(62) . . . 121.1(6) no
P(2) C(61) C(66) . . . 120.3(6) no
C(62) C(61) C(66) . . . 118.6(7) no
C(61) C(62) C(63) . . . 120.5(8) no
C(62) C(63) C(64) . . . 119.7(9) no
C(63) C(64) C(65) . . . 120.2(8) no
C(64) C(65) C(66) . . . 120.0(8) no
C(61) C(66) C(65) . . . 120.9(8) no

loop_
_geom_bond_atom_site_label_1
_geom_bond_atom_site_label_2
_geom_bond_site_symmetry_1
_geom_bond_site_symmetry_2
_geom_bond_distance
_geom_bond_publ_flag
Pd(1) Br(1) . . 2.517(2) yes
Pd(1) P(1) . . 2.322(2) yes
Pd(1) P(2) . . 2.319(2) yes
Pd(1) C(1) . . 1.991(8) yes
P(1) C(11) . . 1.820(8) yes
P(1) C(21) . . 1.836(8) yes
P(1) C(31) . . 1.811(8) yes
P(2) C(41) . . 1.829(8) yes
P(2) C(51) . . 1.834(8) yes
P(2) C(61) . . 1.818(7) yes
C(1) C(2) . . 1.370(12) no
C(1) C(6) . . 1.412(12) no
C(2) C(3) . . 1.443(13) no
C(2) C(7) . . 1.431(13) no
C(3) C(4) . . 1.361(16) no
C(4) C(5) . . 1.357(16) no
C(5) C(6) . . 1.380(15) no
C(11) C(12) . . 1.376(11) no
C(11) C(16) . . 1.386(10) no
C(12) C(13) . . 1.377(12) no
C(13) C(14) . . 1.329(14) no
C(14) C(15) . . 1.344(13) no
C(15) C(16) . . 1.383(12) no
C(21) C(22) . . 1.371(11) no
C(21) C(26) . . 1.370(11) no
C(22) C(23) . . 1.397(12) no
C(23) C(24) . . 1.350(14) no
C(24) C(25) . . 1.361(14) no
C(25) C(26) . . 1.408(11) no
C(31) C(32) . . 1.400(10) no
C(31) C(36) . . 1.379(10) no
C(32) C(33) . . 1.375(11) no
C(33) C(34) . . 1.361(12) no
C(34) C(35) . . 1.362(12) no
C(35) C(36) . . 1.383(11) no
C(41) C(42) . . 1.374(10) no
C(41) C(46) . . 1.378(10) no
C(42) C(43) . . 1.371(11) no
C(43) C(44) . . 1.357(12) no
C(44) C(45) . . 1.383(12) no
C(45) C(46) . . 1.384(12) no
C(51) C(52) . . 1.397(11) no
C(51) C(56) . . 1.388(11) no
C(52) C(53) . . 1.378(11) no
C(53) C(54) . . 1.353(13) no
C(54) C(55) . . 1.359(13) no
C(55) C(56) . . 1.384(12) no
C(61) C(62) . . 1.381(10) no
C(61) C(66) . . 1.368(10) no
C(62) C(63) . . 1.398(12) no
C(63) C(64) . . 1.371(13) no
C(64) C(65) . . 1.355(13) no
C(65) C(66) . . 1.398(11) no

loop_
_geom_torsion_atom_site_label_1
_geom_torsion_atom_site_label_2
_geom_torsion_atom_site_label_3
_geom_torsion_atom_site_label_4
_geom_torsion_site_symmetry_1
_geom_torsion_site_symmetry_2
_geom_torsion_site_symmetry_3
_geom_torsion_site_symmetry_4
_geom_torsion
_geom_torsion_publ_flag
Br(1) Pd(1) P(1) C(11) . . . . 36.5(3) no
Br(1) Pd(1) P(1) C(21) . . . . 155.7(3) no
Br(1) Pd(1) P(1) C(31) . . . . -83.3(3) no
Br(1) Pd(1) P(2) C(41) . . . . -45.1(3) no
Br(1) Pd(1) P(2) C(51) . . . . -164.3(3) no
Br(1) Pd(1) P(2) C(61) . . . . 72.1(3) no
Br(1) Pd(1) C(1) C(2) . . . . -178.(2) no
Br(1) Pd(1) C(1) C(6) . . . . 0.6(11) no
P(2) Pd(1) P(1) C(11) . . . . -95.6(11) no
P(2) Pd(1) P(1) C(21) . . . . 23.6(11) no
P(2) Pd(1) P(1) C(31) . . . . 144.6(12) no
P(1) Pd(1) P(2) C(41) . . . . 87.1(11) no
P(1) Pd(1) P(2) C(51) . . . . -32.2(11) no
P(1) Pd(1) P(2) C(61) . . . . -155.8(12) no
P(1) Pd(1) C(1) C(2) . . . . 91.1(8) no
P(1) Pd(1) C(1) C(6) . . . . -90.1(7) no
C(1) Pd(1) P(1) C(11) . . . . -152.6(4) yes
C(1) Pd(1) P(1) C(21) . . . . -33.4(4) yes
C(1) Pd(1) P(1) C(31) . . . . 87.6(4) yes
P(2) Pd(1) C(1) C(2) . . . . -85.4(8) no
P(2) Pd(1) C(1) C(6) . . . . 93.3(7) no
C(1) Pd(1) P(2) C(41) . . . . 144.1(4) yes
C(1) Pd(1) P(2) C(51) . . . . 24.8(4) yes
C(1) Pd(1) P(2) C(61) . . . . -98.8(4) yes
Pd(1) P(1) C(11) C(12) . . . . 31.0(6) no
Pd(1) P(1) C(11) C(16) . . . . -153.2(8) no
Pd(1) P(1) C(21) C(22) . . . . -100.5(7) no
Pd(1) P(1) C(21) C(26) . . . . 74.8(7) no
Pd(1) P(1) C(31) C(32) . . . . -155.4(7) no
Pd(1) P(1) C(31) C(36) . . . . 22.7(6) no
C(21) P(1) C(11) C(12) . . . . -97.6(7) no
C(21) P(1) C(11) C(16) . . . . 78.2(7) no
C(11) P(1) C(21) C(22) . . . . 25.2(7) no
C(11) P(1) C(21) C(26) . . . . -159.5(8) no
C(31) P(1) C(11) C(12) . . . . 153.1(8) no
C(31) P(1) C(11) C(16) . . . . -31.1(7) no
C(11) P(1) C(31) C(32) . . . . 80.2(7) no
C(11) P(1) C(31) C(36) . . . . -101.6(7) no
C(31) P(1) C(21) C(22) . . . . 135.6(8) no
C(31) P(1) C(21) C(26) . . . . -49.0(7) no
C(21) P(1) C(31) C(32) . . . . -26.5(7) no
C(21) P(1) C(31) C(36) . . . . 151.6(7) no
Pd(1) P(2) C(41) C(42) . . . . 125.0(7) no
Pd(1) P(2) C(41) C(46) . . . . -53.3(6) no
Pd(1) P(2) C(51) C(52) . . . . 116.1(7) no
Pd(1) P(2) C(51) C(56) . . . . -64.6(6) no
Pd(1) P(2) C(61) C(62) . . . . 162.9(8) no
Pd(1) P(2) C(61) C(66) . . . . -18.1(6) no
C(51) P(2) C(41) C(42) . . . . -105.1(7) no
C(51) P(2) C(41) C(46) . . . . 76.5(7) no
C(41) P(2) C(51) C(52) . . . . -5.5(7) no
C(41) P(2) C(51) C(56) . . . . 173.7(7) no
C(61) P(2) C(41) C(42) . . . . 2.2(7) no
C(61) P(2) C(41) C(46) . . . . -176.1(7) no
C(41) P(2) C(61) C(62) . . . . -78.2(7) no
C(41) P(2) C(61) C(66) . . . . 100.8(7) no
C(61) P(2) C(51) C(52) . . . . -114.9(7) no
C(61) P(2) C(51) C(56) . . . . 64.3(7) no
C(51) P(2) C(61) C(62) . . . . 29.8(7) no
C(51) P(2) C(61) C(66) . . . . -151.2(7) no
Pd(1) C(1) C(2) C(3) . . . . 177.3(13) no
Pd(1) C(1) C(2) C(7) . . . . -1.4(7) no
Pd(1) C(1) C(6) C(5) . . . . -179.1(13) no
C(6) C(1) C(2) C(3) . . . . -1.4(9) no
C(2) C(1) C(6) C(5) . . . . -0.3(10) no
C(6) C(1) C(2) C(7) . . . . 179.8(14) no
C(1) C(2) C(3) C(4) . . . . 0.6(11) no
C(7) C(2) C(3) C(4) . . . . 179.4(15) no
C(2) C(3) C(4) C(5) . . . . 2.0(12) no
C(3) C(4) C(5) C(6) . . . . -3.7(12) no
C(4) C(5) C(6) C(1) . . . . 2.7(11) no
P(1) C(11) C(12) C(13) . . . . 176.0(12) no
P(1) C(11) C(16) C(15) . . . . -176.2(12) no
P(1) C(21) C(22) C(23) . . . . 176.4(12) no
P(1) C(21) C(26) C(25) . . . . -176.8(11) no
P(1) C(31) C(32) C(33) . . . . 179.0(11) no
P(1) C(31) C(36) C(35) . . . . -178.2(11) no
P(2) C(41) C(42) C(43) . . . . -178.0(11) no
P(2) C(41) C(46) C(45) . . . . -179.4(11) no
P(2) C(51) C(52) C(53) . . . . 179.2(12) no
P(2) C(51) C(56) C(55) . . . . -179.8(11) no
P(2) C(61) C(62) C(63) . . . . 178.4(12) no
P(2) C(61) C(66) C(65) . . . . -179.3(11) no
